data_7716364
loop_
_publ_author_name
'Jana, Narayan Ch'
'Sun, Yu-Chen'
'Herchel, Radovan'
'Nandy, Rakhi'
'Brand&#xe3;o, Paula'
'Bagh, Bidraha'
'Wang, Xin-Yi'
'Panja, Anangamohan'

_publ_section_title
;
 Chemical fixation of atmospheric CO<sub>2</sub> in
 tricopper(II)-carbonato complexes with tetradentate N-donor ligands:
 reactive intermediates, probable mechanisms, and catalytic and
 magneto-structural studies.
;
_journal_issue 27
_journal_name_full 'Dalton transactions (Cambridge, England : 2003)'
_journal_page_first 11514
_journal_page_last 11530
_journal_paper_doi 10.1039/d4dt00503a
_journal_volume 53
_journal_year 2024
_chemical_formula_sum 'C43 H72 Cl4 Cu3 N12 O19'
_chemical_formula_weight 1393.54
_space_group_crystal_system cubic
_space_group_IT_number 198
_space_group_name_Hall 'P 2ac 2ab 3'
_space_group_name_H-M_alt 'P 21 3'
_atom_sites_solution_hydrogens mixed
_audit_creation_method SHELXL-2018/3
_audit_update_record
;
2024-01-22 deposited with the CCDC.	2024-06-12 downloaded from the CCDC.
;
_cell_angle_alpha 90
_cell_angle_beta 90
_cell_angle_gamma 90
_cell_formula_units_Z 4
_cell_length_a 17.8987(7)
_cell_length_b 17.8987(7)
_cell_length_c 17.8987(7)
_cell_measurement_reflns_used 418
_cell_measurement_temperature 150(2)
_cell_measurement_theta_max 26.12
_cell_measurement_theta_min 2.93
_cell_volume 5734.1(4)
_computing_structure_refinement 'SHELXL-2018/3 (Sheldrick, 2018)'
_computing_structure_solution 'SHELXT 2014/4 (Sheldrick, 2014)'
_diffrn_ambient_temperature 150(2)
_diffrn_measured_fraction_theta_full 0.999
_diffrn_measured_fraction_theta_max 0.999
_diffrn_measurement_device_type CCD
_diffrn_measurement_method 'omega and phi scans'
_diffrn_radiation_type MoK\a
_diffrn_radiation_wavelength 0.71073
_diffrn_reflns_av_R_equivalents 0.0669
_diffrn_reflns_av_unetI/netI 0.0171
_diffrn_reflns_Laue_measured_fraction_full 0.999
_diffrn_reflns_Laue_measured_fraction_max 0.999
_diffrn_reflns_limit_h_max 22
_diffrn_reflns_limit_h_min -22
_diffrn_reflns_limit_k_max 22
_diffrn_reflns_limit_k_min -22
_diffrn_reflns_limit_l_max 22
_diffrn_reflns_limit_l_min -22
_diffrn_reflns_number 158178
_diffrn_reflns_point_group_measured_fraction_full 0.999
_diffrn_reflns_point_group_measured_fraction_max 0.998
_diffrn_reflns_theta_full 25.242
_diffrn_reflns_theta_max 27.171
_diffrn_reflns_theta_min 2.276
_diffrn_source 'fine-focus sealed tube'
_exptl_absorpt_coefficient_mu 1.370
_exptl_absorpt_correction_T_max 0.7454
_exptl_absorpt_correction_T_min 0.6767
_exptl_absorpt_correction_type multi-scan
_exptl_absorpt_process_details sadabs
_exptl_crystal_colour green
_exptl_crystal_density_diffrn 1.614
_exptl_crystal_description plate
_exptl_crystal_F_000 2884
_exptl_crystal_size_max 0.120
_exptl_crystal_size_mid 0.080
_exptl_crystal_size_min 0.030
_refine_diff_density_max 1.459
_refine_diff_density_min -0.492
_refine_diff_density_rms 0.062
_refine_ls_abs_structure_details
;
 Flack x determined using 1736 quotients [(I+)-(I-)]/[(I+)+(I-)]
 (Parsons, Flack and Wagner, Acta Cryst. B69 (2013) 249-259).
;
_refine_ls_abs_structure_Flack 0.001(3)
_refine_ls_extinction_method none
_refine_ls_goodness_of_fit_ref 1.054
_refine_ls_hydrogen_treatment mixed
_refine_ls_matrix_type full
_refine_ls_number_parameters 250
_refine_ls_number_reflns 4250
_refine_ls_number_restraints 0
_refine_ls_restrained_S_all 1.054
_refine_ls_R_factor_all 0.0325
_refine_ls_R_factor_gt 0.0293
_refine_ls_shift/su_max 0.000
_refine_ls_shift/su_mean 0.000
_refine_ls_structure_factor_coef Fsqd
_refine_ls_weighting_details 'w=1/[\s^2^(Fo^2^)+(0.0429P)^2^+4.6196P] where P=(Fo^2^+2Fc^2^)/3'
_refine_ls_weighting_scheme calc
_refine_ls_wR_factor_gt 0.0732
_refine_ls_wR_factor_ref 0.0750
_reflns_Friedel_coverage 0.826
_reflns_Friedel_fraction_full 0.999
_reflns_Friedel_fraction_max 0.997
_reflns_number_gt 4030
_reflns_number_total 4250
_reflns_threshold_expression 'I > 2\s(I)'
_cod_data_source_file d4dt00503a2.cif
_cod_data_source_block complex-1
_cod_depositor_comments 'Adding full bibliography for 7716361--7716364.cif.'
_cod_original_cell_volume 5734.1(7)
_cod_database_code 7716364
_shelx_shelxl_version_number 2018/3
_shelx_space_group_comment
;
The symmetry employed for this shelxl refinement is uniquely defined
by the following loop, which should always be used as a source of
symmetry information in preference to the above space-group names.
They are only intended as comments.
;
_shelx_estimated_absorpt_t_min 0.853
_shelx_estimated_absorpt_t_max 0.960

loop_
_space_group_symop_operation_xyz
'x, y, z'
'-x+1/2, -y, z+1/2'
'-x, y+1/2, -z+1/2'
'x+1/2, -y+1/2, -z'
'z, x, y'
'z+1/2, -x+1/2, -y'
'-z+1/2, -x, y+1/2'
'-z, x+1/2, -y+1/2'
'y, z, x'
'-y, z+1/2, -x+1/2'
'y+1/2, -z+1/2, -x'
'-y+1/2, -z, x+1/2'

loop_
_atom_site_label
_atom_site_type_symbol
_atom_site_fract_x
_atom_site_fract_y
_atom_site_fract_z
_atom_site_U_iso_or_equiv
_atom_site_adp_type
_atom_site_occupancy
_atom_site_site_symmetry_order
_atom_site_calc_flag
_atom_site_refinement_flags_posn
_atom_site_refinement_flags_adp
_atom_site_refinement_flags_occupancy
_atom_site_disorder_assembly
_atom_site_disorder_group
Cu1 Cu 0.53537(2) 0.35873(2) 0.56878(2) 0.01402(11) Uani 1 1 d . . . . .
O1 O 0.54481(13) 0.44336(13) 0.49753(13) 0.0143(5) Uani 1 1 d . . . . .
N1 N 0.55030(17) 0.42684(18) 0.65889(16) 0.0180(6) Uani 1 1 d . . . . .
N2 N 0.48297(18) 0.29761(18) 0.64997(19) 0.0213(6) Uani 1 1 d . . . . .
N3 N 0.49456(18) 0.29447(17) 0.48502(18) 0.0195(6) Uani 1 1 d . . . . .
N4 N 0.65037(18) 0.31222(17) 0.55866(18) 0.0210(6) Uani 1 1 d . . . . .
C1 C 0.49498(17) 0.49498(17) 0.49498(17) 0.0110(10) Uani 1 3 d S T P . .
C2 C 0.5862(2) 0.4914(2) 0.6615(2) 0.0213(8) Uani 1 1 d . . . . .
H2 H 0.612291 0.507744 0.618248 0.026 Uiso 1 1 calc R U . . .
C3 C 0.5875(2) 0.5365(2) 0.7247(2) 0.0280(9) Uani 1 1 d . . . . .
H3 H 0.613989 0.582459 0.724574 0.034 Uiso 1 1 calc R U . . .
C4 C 0.5496(3) 0.5131(2) 0.7878(2) 0.0314(10) Uani 1 1 d . . . . .
H4 H 0.548947 0.543131 0.831572 0.038 Uiso 1 1 calc R U . . .
C5 C 0.5127(3) 0.4454(2) 0.7860(2) 0.0290(9) Uani 1 1 d . . . . .
H5 H 0.486403 0.427806 0.828594 0.035 Uiso 1 1 calc R U . . .
C6 C 0.5148(2) 0.4034(2) 0.7208(2) 0.0218(8) Uani 1 1 d . . . . .
C7 C 0.4793(2) 0.3300(2) 0.7128(2) 0.0251(8) Uani 1 1 d . . . . .
H7 H 0.454257 0.307364 0.753690 0.030 Uiso 1 1 calc R U . . .
C8 C 0.4493(3) 0.2235(2) 0.6410(3) 0.0313(9) Uani 1 1 d . . . . .
H8A H 0.412175 0.215120 0.681141 0.038 Uiso 1 1 calc R U . . .
H8B H 0.488487 0.184748 0.645502 0.038 Uiso 1 1 calc R U . . .
C9 C 0.4115(2) 0.2167(2) 0.5658(3) 0.0305(9) Uani 1 1 d . . . . .
H9A H 0.383173 0.169247 0.564386 0.037 Uiso 1 1 calc R U . . .
H9B H 0.375175 0.258097 0.560401 0.037 Uiso 1 1 calc R U . . .
C10 C 0.4644(2) 0.2186(2) 0.5009(2) 0.0260(8) Uani 1 1 d . . . . .
H10A H 0.506536 0.184301 0.511137 0.031 Uiso 1 1 calc R U . . .
H10B H 0.438101 0.199987 0.455890 0.031 Uiso 1 1 calc R U . . .
C11 C 0.5439(2) 0.2925(2) 0.4178(2) 0.0263(8) Uani 1 1 d . . . . .
H11A H 0.551639 0.344331 0.400044 0.032 Uiso 1 1 calc R U . . .
H11B H 0.517986 0.264729 0.377630 0.032 Uiso 1 1 calc R U . . .
C12 C 0.6197(2) 0.2567(2) 0.4313(3) 0.0301(9) Uani 1 1 d . . . . .
H12A H 0.611947 0.207693 0.455807 0.036 Uiso 1 1 calc R U . . .
H12B H 0.643735 0.247297 0.382409 0.036 Uiso 1 1 calc R U . . .
C13 C 0.6725(2) 0.3027(2) 0.4790(2) 0.0288(9) Uani 1 1 d . . . . .
H13A H 0.722439 0.279028 0.477576 0.035 Uiso 1 1 calc R U . . .
H13B H 0.677293 0.352900 0.456234 0.035 Uiso 1 1 calc R U . . .
C14 C 0.6535(2) 0.2397(2) 0.5979(3) 0.0293(9) Uani 1 1 d . . . . .
H14A H 0.703248 0.217712 0.591797 0.044 Uiso 1 1 calc R U . . .
H14B H 0.615904 0.205875 0.576788 0.044 Uiso 1 1 calc R U . . .
H14C H 0.643278 0.247268 0.651162 0.044 Uiso 1 1 calc R U . . .
C15 C 0.7057(2) 0.3625(2) 0.5936(2) 0.0262(8) Uani 1 1 d . . . . .
H15A H 0.693364 0.369377 0.646496 0.039 Uiso 1 1 calc R U . . .
H15B H 0.704875 0.411058 0.568237 0.039 Uiso 1 1 calc R U . . .
H15C H 0.755693 0.340554 0.589238 0.039 Uiso 1 1 calc R U . . .
H3A H 0.459(2) 0.322(3) 0.470(2) 0.017(10) Uiso 1 1 d . . . . .
Cl1 Cl 0.35263(4) 0.35263(4) 0.35263(4) 0.0163(3) Uani 1 3 d S T P . .
O11 O 0.40007(14) 0.40007(14) 0.40007(14) 0.0183(9) Uani 1 3 d S T P . .
O12 O 0.34397(16) 0.28159(15) 0.38899(16) 0.0250(6) Uani 1 1 d . . . . .
Cl2 Cl 0.26641(5) 0.23359(5) 0.76641(5) 0.0257(3) Uani 1 3 d S T P . .
O21 O 0.3114(2) 0.1886(2) 0.8114(2) 0.069(2) Uani 1 3 d S T P . .
O22 O 0.3011(3) 0.3046(2) 0.7618(3) 0.0747(15) Uani 1 1 d . . . . .
Cl3 Cl 0.68427(6) 0.31573(6) 0.81573(6) 0.0251(3) Uani 1 3 d S T P . .
O31 O 0.73067(19) 0.26933(19) 0.76933(19) 0.0367(13) Uani 1 3 d S T P . .
O32 O 0.60836(17) 0.28994(18) 0.81049(19) 0.0348(7) Uani 1 1 d . . . . .
Cl4 Cl 0.48501(7) 0.51499(7) 1.01499(7) 0.0340(4) Uani 1 3 d S T P . .
O41 O 0.43879(18) 0.56121(18) 1.06121(18) 0.0374(12) Uani 1 3 d S T P . .
O42 O 0.4681(4) 0.5349(5) 0.9423(3) 0.114(2) Uani 1 1 d . . . . .

loop_
_atom_site_aniso_label
_atom_site_aniso_U_11
_atom_site_aniso_U_22
_atom_site_aniso_U_33
_atom_site_aniso_U_23
_atom_site_aniso_U_13
_atom_site_aniso_U_12
Cu1 0.0161(2) 0.0124(2) 0.0135(2) 0.00190(15) -0.00044(15) 0.00075(16)
O1 0.0149(11) 0.0127(11) 0.0151(11) 0.0021(9) 0.0024(9) 0.0038(9)
N1 0.0189(15) 0.0203(15) 0.0147(14) 0.0028(12) -0.0030(11) 0.0036(12)
N2 0.0222(15) 0.0200(15) 0.0216(16) 0.0067(12) 0.0026(13) -0.0012(12)
N3 0.0217(16) 0.0133(14) 0.0234(16) 0.0008(12) -0.0047(13) 0.0024(12)
N4 0.0177(15) 0.0190(15) 0.0262(17) 0.0026(13) -0.0022(13) 0.0034(12)
C1 0.0110(10) 0.0110(10) 0.0110(10) -0.0023(11) -0.0023(11) -0.0023(11)
C2 0.0254(19) 0.0198(17) 0.0189(18) 0.0003(14) -0.0036(14) 0.0020(15)
C3 0.035(2) 0.0208(18) 0.028(2) -0.0036(16) -0.0123(17) 0.0041(17)
C4 0.040(3) 0.031(2) 0.0231(19) -0.0065(16) -0.0058(17) 0.0119(18)
C5 0.036(2) 0.034(2) 0.0166(18) 0.0031(16) 0.0034(16) 0.0085(18)
C6 0.0234(19) 0.0242(18) 0.0178(17) 0.0046(15) -0.0009(14) 0.0080(15)
C7 0.026(2) 0.029(2) 0.0204(18) 0.0100(15) 0.0045(15) 0.0022(16)
C8 0.034(2) 0.0216(19) 0.039(2) 0.0069(18) 0.0078(19) -0.0053(16)
C9 0.027(2) 0.0192(19) 0.046(3) 0.0000(18) -0.0021(19) -0.0068(16)
C10 0.0268(19) 0.0142(17) 0.037(2) 0.0011(15) -0.0082(18) -0.0012(15)
C11 0.038(2) 0.0249(19) 0.0164(18) -0.0033(14) 0.0009(16) 0.0030(17)
C12 0.034(2) 0.029(2) 0.028(2) -0.0102(18) 0.0074(18) 0.0020(17)
C13 0.026(2) 0.029(2) 0.032(2) -0.0027(17) 0.0093(17) 0.0026(17)
C14 0.027(2) 0.0199(19) 0.041(2) 0.0060(17) -0.0069(18) 0.0054(16)
C15 0.0182(18) 0.0234(19) 0.037(2) -0.0011(17) -0.0037(16) 0.0006(16)
Cl1 0.0163(3) 0.0163(3) 0.0163(3) -0.0014(3) -0.0014(3) -0.0014(3)
O11 0.0183(9) 0.0183(9) 0.0183(9) -0.0038(10) -0.0038(10) -0.0038(10)
O12 0.0272(15) 0.0182(13) 0.0296(15) 0.0037(11) 0.0003(12) -0.0052(11)
Cl2 0.0257(3) 0.0257(3) 0.0257(3) 0.0026(4) -0.0026(4) 0.0026(4)
O21 0.069(2) 0.069(2) 0.069(2) 0.0260(19) -0.0260(19) 0.0260(19)
O22 0.108(4) 0.035(2) 0.080(3) 0.005(2) 0.027(3) -0.027(2)
Cl3 0.0251(3) 0.0251(3) 0.0251(3) 0.0060(4) -0.0060(4) -0.0060(4)
O31 0.0367(13) 0.0367(13) 0.0367(13) -0.0023(14) 0.0023(14) 0.0023(14)
O32 0.0229(15) 0.0348(17) 0.0468(19) 0.0087(15) -0.0097(14) -0.0074(13)
Cl4 0.0340(4) 0.0340(4) 0.0340(4) 0.0035(4) -0.0035(4) -0.0035(4)
O41 0.0374(12) 0.0374(12) 0.0374(12) -0.0017(14) 0.0017(14) 0.0017(14)
O42 0.123(5) 0.183(7) 0.036(3) -0.010(3) 0.010(3) 0.029(5)

loop_
_atom_type_symbol
_atom_type_description
_atom_type_scat_dispersion_real
_atom_type_scat_dispersion_imag
_atom_type_scat_source
C C 0.0033 0.0016 'International Tables Vol C Tables 4.2.6.8 and 6.1.1.4'
H H 0.0000 0.0000 'International Tables Vol C Tables 4.2.6.8 and 6.1.1.4'
N N 0.0061 0.0033 'International Tables Vol C Tables 4.2.6.8 and 6.1.1.4'
O O 0.0106 0.0060 'International Tables Vol C Tables 4.2.6.8 and 6.1.1.4'
Cl Cl 0.1484 0.1585 'International Tables Vol C Tables 4.2.6.8 and 6.1.1.4'
Cu Cu 0.3201 1.2651 'International Tables Vol C Tables 4.2.6.8 and 6.1.1.4'

loop_
_geom_angle_atom_site_label_1
_geom_angle_atom_site_label_2
_geom_angle_atom_site_label_3
_geom_angle
_geom_angle_site_symmetry_1
_geom_angle_site_symmetry_3
_geom_angle_publ_flag
O1 Cu1 N3 89.34(12) . . ?
O1 Cu1 N1 92.33(11) . . ?
N3 Cu1 N1 166.39(13) . . ?
O1 Cu1 N2 154.43(11) . . ?
N3 Cu1 N2 93.26(13) . . ?
N1 Cu1 N2 79.52(13) . . ?
O1 Cu1 N4 98.86(11) . . ?
N3 Cu1 N4 93.49(12) . . ?
N1 Cu1 N4 99.59(12) . . ?
N2 Cu1 N4 106.35(12) . . ?
C1 O1 Cu1 120.79(15) . . ?
C2 N1 C6 118.2(3) . . ?
C2 N1 Cu1 127.9(3) . . ?
C6 N1 Cu1 113.8(3) . . ?
C7 N2 C8 119.4(3) . . ?
C7 N2 Cu1 114.1(3) . . ?
C8 N2 Cu1 126.5(3) . . ?
C10 N3 C11 110.3(3) . . ?
C10 N3 Cu1 120.5(3) . . ?
C11 N3 Cu1 113.3(2) . . ?
C10 N3 H3A 108(3) . . ?
C11 N3 H3A 102(3) . . ?
Cu1 N3 H3A 100(3) . . ?
C14 N4 C15 108.0(3) . . ?
C14 N4 C13 110.2(3) . . ?
C15 N4 C13 107.2(3) . . ?
C14 N4 Cu1 108.9(2) . . ?
C15 N4 Cu1 110.9(2) . . ?
C13 N4 Cu1 111.5(2) . . ?
O1 C1 O1 119.997(5) . 9 ?
O1 C1 O1 119.995(5) . 5 ?
O1 C1 O1 119.996(5) 9 5 ?
N1 C2 C3 122.9(4) . . ?
N1 C2 H2 118.5 . . ?
C3 C2 H2 118.5 . . ?
C4 C3 C2 118.8(4) . . ?
C4 C3 H3 120.6 . . ?
C2 C3 H3 120.6 . . ?
C5 C4 C3 118.7(4) . . ?
C5 C4 H4 120.6 . . ?
C3 C4 H4 120.6 . . ?
C4 C5 C6 118.8(4) . . ?
C4 C5 H5 120.6 . . ?
C6 C5 H5 120.6 . . ?
N1 C6 C5 122.4(4) . . ?
N1 C6 C7 113.8(3) . . ?
C5 C6 C7 123.8(4) . . ?
N2 C7 C6 118.4(4) . . ?
N2 C7 H7 120.8 . . ?
C6 C7 H7 120.8 . . ?
N2 C8 C9 110.8(3) . . ?
N2 C8 H8A 109.5 . . ?
C9 C8 H8A 109.5 . . ?
N2 C8 H8B 109.5 . . ?
C9 C8 H8B 109.5 . . ?
H8A C8 H8B 108.1 . . ?
C10 C9 C8 114.0(3) . . ?
C10 C9 H9A 108.8 . . ?
C8 C9 H9A 108.8 . . ?
C10 C9 H9B 108.8 . . ?
C8 C9 H9B 108.8 . . ?
H9A C9 H9B 107.7 . . ?
N3 C10 C9 113.4(3) . . ?
N3 C10 H10A 108.9 . . ?
C9 C10 H10A 108.9 . . ?
N3 C10 H10B 108.9 . . ?
C9 C10 H10B 108.9 . . ?
H10A C10 H10B 107.7 . . ?
N3 C11 C12 114.2(3) . . ?
N3 C11 H11A 108.7 . . ?
C12 C11 H11A 108.7 . . ?
N3 C11 H11B 108.7 . . ?
C12 C11 H11B 108.7 . . ?
H11A C11 H11B 107.6 . . ?
C13 C12 C11 114.6(3) . . ?
C13 C12 H12A 108.6 . . ?
C11 C12 H12A 108.6 . . ?
C13 C12 H12B 108.6 . . ?
C11 C12 H12B 108.6 . . ?
H12A C12 H12B 107.6 . . ?
N4 C13 C12 115.8(3) . . ?
N4 C13 H13A 108.3 . . ?
C12 C13 H13A 108.3 . . ?
N4 C13 H13B 108.3 . . ?
C12 C13 H13B 108.3 . . ?
H13A C13 H13B 107.4 . . ?
N4 C14 H14A 109.5 . . ?
N4 C14 H14B 109.5 . . ?
H14A C14 H14B 109.5 . . ?
N4 C14 H14C 109.5 . . ?
H14A C14 H14C 109.5 . . ?
H14B C14 H14C 109.5 . . ?
N4 C15 H15A 109.5 . . ?
N4 C15 H15B 109.5 . . ?
H15A C15 H15B 109.5 . . ?
N4 C15 H15C 109.5 . . ?
H15A C15 H15C 109.5 . . ?
H15B C15 H15C 109.5 . . ?
O12 Cl1 O12 110.75(12) 9 5 ?
O12 Cl1 O12 110.75(12) 9 . ?
O12 Cl1 O12 110.75(12) 5 . ?
O12 Cl1 O11 108.16(13) 9 . ?
O12 Cl1 O11 108.16(12) 5 . ?
O12 Cl1 O11 108.16(12) . . ?
O21 Cl2 O22 107.4(3) . 12_565 ?
O21 Cl2 O22 107.4(3) . . ?
O22 Cl2 O22 111.5(2) 12_565 . ?
O21 Cl2 O22 107.4(3) . 6_456 ?
O22 Cl2 O22 111.5(2) 12_565 6_456 ?
O22 Cl2 O22 111.5(2) . 6_456 ?
O32 Cl3 O32 110.12(15) 10_646 . ?
O32 Cl3 O32 110.12(15) 10_646 7_665 ?
O32 Cl3 O32 110.12(15) . 7_665 ?
O32 Cl3 O31 108.81(16) 10_646 . ?
O32 Cl3 O31 108.81(16) . . ?
O32 Cl3 O31 108.81(16) 7_665 . ?
O42 Cl4 O42 113.1(3) 7_665 10_646 ?
O42 Cl4 O42 113.1(3) 7_665 . ?
O42 Cl4 O42 113.1(3) 10_646 . ?
O42 Cl4 O41 105.6(3) 7_665 . ?
O42 Cl4 O41 105.6(3) 10_646 . ?
O42 Cl4 O41 105.6(3) . . ?

loop_
_geom_bond_atom_site_label_1
_geom_bond_atom_site_label_2
_geom_bond_distance
_geom_bond_site_symmetry_2
_geom_bond_publ_flag
Cu1 O1 1.987(2) . ?
Cu1 N3 2.026(3) . ?
Cu1 N1 2.039(3) . ?
Cu1 N2 2.046(3) . ?
Cu1 N4 2.228(3) . ?
O1 C1 1.285(2) . ?
N1 C2 1.324(5) . ?
N1 C6 1.345(5) . ?
N2 C7 1.267(6) . ?
N2 C8 1.466(5) . ?
N3 C10 1.489(5) . ?
N3 C11 1.492(5) . ?
N3 H3A 0.85(5) . ?
N4 C14 1.478(5) . ?
N4 C15 1.478(5) . ?
N4 C13 1.489(5) . ?
C2 C3 1.389(5) . ?
C2 H2 0.9500 . ?
C3 C4 1.382(7) . ?
C3 H3 0.9500 . ?
C4 C5 1.381(7) . ?
C4 H4 0.9500 . ?
C5 C6 1.388(6) . ?
C5 H5 0.9500 . ?
C6 C7 1.465(6) . ?
C7 H7 0.9500 . ?
C8 C9 1.511(7) . ?
C8 H8A 0.9900 . ?
C8 H8B 0.9900 . ?
C9 C10 1.499(6) . ?
C9 H9A 0.9900 . ?
C9 H9B 0.9900 . ?
C10 H10A 0.9900 . ?
C10 H10B 0.9900 . ?
C11 C12 1.521(6) . ?
C11 H11A 0.9900 . ?
C11 H11B 0.9900 . ?
C12 C13 1.517(6) . ?
C12 H12A 0.9900 . ?
C12 H12B 0.9900 . ?
C13 H13A 0.9900 . ?
C13 H13B 0.9900 . ?
C14 H14A 0.9800 . ?
C14 H14B 0.9800 . ?
C14 H14C 0.9800 . ?
C15 H15A 0.9800 . ?
C15 H15B 0.9800 . ?
C15 H15C 0.9800 . ?
Cl1 O12 1.437(3) 9 ?
Cl1 O12 1.437(3) 5 ?
Cl1 O12 1.437(3) . ?
Cl1 O11 1.471(4) . ?
Cl2 O21 1.396(7) . ?
Cl2 O22 1.416(4) 12_565 ?
Cl2 O22 1.416(4) . ?
Cl2 O22 1.416(4) 6_456 ?
Cl3 O32 1.438(3) 10_646 ?
Cl3 O32 1.438(3) . ?
Cl3 O32 1.438(3) 7_665 ?
Cl3 O31 1.438(6) . ?
Cl4 O42 1.383(5) 7_665 ?
Cl4 O42 1.383(5) 10_646 ?
Cl4 O42 1.383(5) . ?
Cl4 O41 1.433(6) . ?

loop_
_geom_hbond_atom_site_label_D
_geom_hbond_atom_site_label_H
_geom_hbond_atom_site_label_A
_geom_hbond_distance_DH
_geom_hbond_distance_HA
_geom_hbond_distance_DA
_geom_hbond_angle_DHA
_geom_hbond_site_symmetry_A
_geom_hbond_publ_flag
N3 H3A Cl1 0.85(5) 2.89(5) 3.627(3) 147(4) . yes
N3 H3A O11 0.85(5) 2.15(5) 2.957(3) 158(4) . yes
N3 H3A O12 0.85(5) 2.62(4) 3.205(4) 127(4) . yes
C3 H3 O21 0.95 2.41 3.332(6) 163.8 3_656 yes
C10 H10B O12 0.99 2.53 3.151(5) 120.5 . yes
C11 H11A O1 0.99 2.49 3.053(5) 115.7 . yes
C14 H14A O12 0.98 2.54 3.439(5) 152.1 4_556 yes
C14 H14A O12 0.98 2.63 3.412(5) 136.6 11_556 yes
C14 H14C O31 0.98 2.66 3.407(5) 133.2 . yes
C15 H15A O32 0.98 2.60 3.564(5) 168.4 7_665 yes
C3 H3 O21 0.95 2.41 3.332(6) 163.8 3_656 yes
C10 H10B O12 0.99 2.53 3.151(5) 120.5 . yes
C11 H11A O1 0.99 2.49 3.053(5) 115.7 . yes
C14 H14A O12 0.98 2.54 3.439(5) 152.1 4_556 yes
C14 H14A O12 0.98 2.63 3.412(5) 136.6 11_556 yes
C14 H14C O31 0.98 2.66 3.407(5) 133.2 . yes
C15 H15A O32 0.98 2.60 3.564(5) 168.4 7_665 yes
N3 H3A Cl1 0.85(5) 2.89(5) 3.627(3) 147(4) . yes
N3 H3A O11 0.85(5) 2.15(5) 2.957(3) 158(4) . yes
N3 H3A O12 0.85(5) 2.62(4) 3.205(4) 127(4) . yes
